data_7218744
loop_
_publ_author_name
'Fang, Qi'
'Chen, Hong-feng'
'Lei, Hong'
'Xue, Gang'
'Chen, Xia'

_publ_section_title
;
 Full-capped 12-S-atom TTP derivatives (BV-TTP, BE-TTP, EM-TTP and
 EV-TTP): syntheses, structures and charge transport properties
;
_journal_issue 4
_journal_name_full CrystEngComm
_journal_page_first 787
_journal_paper_doi 10.1039/C4CE01928H
_journal_volume 17
_journal_year 2015
_chemical_formula_moiety 'C14 H8 S12'
_chemical_formula_sum 'C14 H8 S12'
_chemical_formula_weight 560.92
_chemical_melting_point 'decomposing above 510(2)'
_chemical_name_common BEDT-TTP
_chemical_name_systematic
; 
 ? 
;
_space_group_IT_number 15
_symmetry_cell_setting monoclinic
_symmetry_space_group_name_Hall '-C 2yc'
_symmetry_space_group_name_H-M 'C 1 2/c 1'
_atom_sites_solution_hydrogens geom
_atom_sites_solution_primary direct
_atom_sites_solution_secondary difmap
_audit_creation_method SHELXL-97
_cell_angle_alpha 90.00
_cell_angle_beta 90.861(2)
_cell_angle_gamma 90.00
_cell_formula_units_Z 4
_cell_length_a 11.955(2)
_cell_length_b 5.8261(10)
_cell_length_c 29.396(5)
_cell_measurement_reflns_used 3822
_cell_measurement_temperature 294(2)
_cell_measurement_theta_max 27.15
_cell_measurement_theta_min 2.77
_cell_volume 2047.2(6)
_computing_cell_refinement 'APEX2 Software Suite (Bruker,2005)'
_computing_data_collection 'APEX2 Software Suite (Bruker,2005)'
_computing_data_reduction 'APEX2 Software Suite (Bruker,2005)'
_computing_molecular_graphics 'Bruker SHELXTL'
_computing_publication_material 'Bruker SHELXTL'
_computing_structure_refinement 'SHELXL-97 (Sheldrick, 1997)'
_computing_structure_solution 'SHELXS-97 (Sheldrick, 1990)'
_diffrn_ambient_temperature 294(2)
_diffrn_detector_area_resol_mean 8.3
_diffrn_measured_fraction_theta_full 0.986
_diffrn_measured_fraction_theta_max 0.986
_diffrn_measurement_device_type 'Bruker APEX-II CCD'
_diffrn_measurement_method 'omega scans'
_diffrn_radiation_monochromator graphite
_diffrn_radiation_source 'fine-focus sealed tube'
_diffrn_radiation_type MoK\a
_diffrn_radiation_wavelength 0.71073
_diffrn_reflns_av_R_equivalents 0.0527
_diffrn_reflns_av_sigmaI/netI 0.0328
_diffrn_reflns_limit_h_max 15
_diffrn_reflns_limit_h_min -15
_diffrn_reflns_limit_k_max 7
_diffrn_reflns_limit_k_min -7
_diffrn_reflns_limit_l_max 37
_diffrn_reflns_limit_l_min -37
_diffrn_reflns_number 11144
_diffrn_reflns_theta_full 27.00
_diffrn_reflns_theta_max 27.00
_diffrn_reflns_theta_min 1.39
_exptl_absorpt_coefficient_mu 1.280
_exptl_absorpt_correction_T_max 0.9811
_exptl_absorpt_correction_T_min 0.6849
_exptl_absorpt_correction_type multi-scan
_exptl_absorpt_process_details 'APEX2 Software Suite (Bruker, 2005)'
_exptl_crystal_colour orange
_exptl_crystal_density_diffrn 1.820
_exptl_crystal_density_method 'not measured'
_exptl_crystal_description plate
_exptl_crystal_F_000 1136
_exptl_crystal_size_max 0.32
_exptl_crystal_size_mid 0.16
_exptl_crystal_size_min 0.02
_refine_diff_density_max 0.479
_refine_diff_density_min -0.351
_refine_diff_density_rms 0.088
_refine_ls_extinction_method none
_refine_ls_goodness_of_fit_ref 0.987
_refine_ls_hydrogen_treatment constr
_refine_ls_matrix_type full
_refine_ls_number_parameters 138
_refine_ls_number_reflns 2224
_refine_ls_number_restraints 0
_refine_ls_restrained_S_all 0.987
_refine_ls_R_factor_all 0.0663
_refine_ls_R_factor_gt 0.0536
_refine_ls_shift/su_max 0.000
_refine_ls_shift/su_mean 0.000
_refine_ls_structure_factor_coef Fsqd
_refine_ls_weighting_details 'calc w=1/[\s^2^(Fo^2^)+(0.0622P)^2^+8.2807P] where P=(Fo^2^+2Fc^2^)/3'
_refine_ls_weighting_scheme calc
_refine_ls_wR_factor_gt 0.1305
_refine_ls_wR_factor_ref 0.1361
_reflns_number_gt 1749
_reflns_number_total 2224
_reflns_threshold_expression >2sigma(I)
_cod_data_source_file c4ce01928h2.cif
_cod_data_source_block fq29
_cod_depositor_comments
;
The following automatic conversions were performed:

'_symmetry_cell_setting' value 'Monoclinic' changed to 'monoclinic'
according to
/usr/data/users/saulius/crontab/automatic-downloads/rss-feeds/RSC/lib/dictionaries/cif_core.dic
dictionary named 'cif_core.dic' version 2.4.2 from 2011-04-26.

Automatic conversion script
Id: cif_fix_values 2827 2014-09-09 07:05:25Z andrius 

 Adding full bibliography for 7218742--7218746.cif.
;
_cod_original_cell_volume 2047.4(6)
_cod_original_sg_symbol_H-M C2/c
_cod_database_code 7218744

loop_
_symmetry_equiv_pos_as_xyz
'x, y, z'
'-x, y, -z+1/2'
'x+1/2, y+1/2, z'
'-x+1/2, y+1/2, -z+1/2'
'-x, -y, -z'
'x, -y, z-1/2'
'-x+1/2, -y+1/2, -z'
'x+1/2, -y+1/2, z-1/2'

loop_
_atom_site_label
_atom_site_type_symbol
_atom_site_fract_x
_atom_site_fract_y
_atom_site_fract_z
_atom_site_U_iso_or_equiv
_atom_site_adp_type
_atom_site_occupancy
_atom_site_symmetry_multiplicity
_atom_site_calc_flag
_atom_site_refinement_flags
_atom_site_disorder_assembly
_atom_site_disorder_group
S4 S 0.13145(10) 0.1045(2) 0.09984(4) 0.0506(3) Uani 1 1 d . . .
S3 S 0.37826(10) 0.1075(2) 0.10022(4) 0.0510(3) Uani 1 1 d . . .
S5 S 0.37639(9) 0.5294(2) 0.02852(4) 0.0482(3) Uani 1 1 d . . .
S1 S 0.39668(11) -0.1635(3) 0.18689(4) 0.0607(4) Uani 1 1 d . . .
S2 S 0.11940(11) -0.1655(2) 0.18627(4) 0.0603(4) Uani 1 1 d . . .
S6 S 0.37329(9) 0.9723(2) -0.02814(4) 0.0479(3) Uani 1 1 d . . .
C5 C 0.2536(4) 0.2347(7) 0.07956(12) 0.0426(9) Uani 1 1 d . . .
C4 C 0.2014(4) -0.0212(8) 0.14683(13) 0.0437(10) Uani 1 1 d . A .
C7 C 0.3056(3) 0.7505(8) -0.00003(14) 0.0424(9) Uani 1 1 d . . .
C3 C 0.3124(4) -0.0192(8) 0.14723(13) 0.0432(9) Uani 1 1 d . A .
C6 C 0.2521(3) 0.4101(7) 0.04991(12) 0.0405(8) Uani 1 1 d . . .
C1 C 0.3131(18) -0.427(3) 0.1835(7) 0.053(4) Uani 0.50(4) 1 d P A 1
H1A H 0.3020 -0.4672 0.1518 0.064 Uiso 0.50(4) 1 calc PR A 1
H1B H 0.3548 -0.5504 0.1979 0.064 Uiso 0.50(4) 1 calc PR A 1
C2 C 0.2068(16) -0.410(4) 0.2043(9) 0.063(5) Uani 0.50(4) 1 d P A 1
H2A H 0.2184 -0.4007 0.2370 0.076 Uiso 0.50(4) 1 calc PR A 1
H2B H 0.1657 -0.5504 0.1981 0.076 Uiso 0.50(4) 1 calc PR A 1
C1' C 0.319(2) -0.411(5) 0.2027(11) 0.081(7) Uani 0.50(4) 1 d P A 2
H1'1 H 0.3588 -0.5451 0.1920 0.098 Uiso 0.50(4) 1 calc PR A 2
H1'2 H 0.3188 -0.4186 0.2357 0.098 Uiso 0.50(4) 1 calc PR A 2
C2' C 0.1923(19) -0.428(3) 0.1847(9) 0.064(4) Uani 0.50(4) 1 d P A 2
H2'1 H 0.1529 -0.5389 0.2031 0.077 Uiso 0.50(4) 1 calc PR A 2
H2'2 H 0.1919 -0.4837 0.1537 0.077 Uiso 0.50(4) 1 calc PR A 2

loop_
_atom_site_aniso_label
_atom_site_aniso_U_11
_atom_site_aniso_U_22
_atom_site_aniso_U_33
_atom_site_aniso_U_23
_atom_site_aniso_U_13
_atom_site_aniso_U_12
S4 0.0457(6) 0.0644(8) 0.0417(6) 0.0155(5) -0.0025(5) -0.0041(5)
S3 0.0464(6) 0.0642(8) 0.0424(6) 0.0157(5) 0.0047(5) 0.0051(5)
S5 0.0407(6) 0.0532(7) 0.0506(6) 0.0152(5) 0.0006(5) 0.0027(5)
S1 0.0595(7) 0.0725(9) 0.0498(7) 0.0204(6) -0.0100(6) -0.0005(6)
S2 0.0594(7) 0.0711(8) 0.0506(7) 0.0209(6) 0.0140(6) 0.0032(6)
S6 0.0404(6) 0.0535(7) 0.0497(6) 0.0149(5) 0.0014(5) -0.0016(5)
C5 0.047(2) 0.050(2) 0.0314(18) 0.0060(16) 0.0018(17) 0.000(2)
C4 0.055(2) 0.046(2) 0.0305(19) 0.0060(17) 0.0009(17) -0.0045(19)
C7 0.049(2) 0.042(2) 0.0359(19) 0.0080(16) 0.0045(19) 0.003(2)
C3 0.047(2) 0.051(2) 0.0320(19) 0.0067(18) 0.0017(17) 0.001(2)
C6 0.038(2) 0.049(2) 0.0337(18) 0.0041(16) 0.0014(16) -0.0005(19)
C1 0.068(8) 0.044(6) 0.048(8) 0.015(7) -0.014(8) 0.006(5)
C2 0.067(8) 0.052(8) 0.069(11) 0.030(9) -0.029(9) -0.012(6)
C1' 0.093(11) 0.072(11) 0.078(14) 0.043(13) -0.025(13) 0.005(8)
C2' 0.076(10) 0.054(7) 0.063(11) 0.013(9) -0.015(9) -0.009(6)

loop_
_atom_type_symbol
_atom_type_description
_atom_type_scat_dispersion_real
_atom_type_scat_dispersion_imag
_atom_type_scat_source
C C 0.0033 0.0016 'International Tables Vol C Tables 4.2.6.8 and 6.1.1.4'
H H 0.0000 0.0000 'International Tables Vol C Tables 4.2.6.8 and 6.1.1.4'
S S 0.1246 0.1234 'International Tables Vol C Tables 4.2.6.8 and 6.1.1.4'

loop_
_geom_angle_atom_site_label_1
_geom_angle_atom_site_label_2
_geom_angle_atom_site_label_3
_geom_angle
_geom_angle_site_symmetry_1
_geom_angle_site_symmetry_3
C5 S4 C4 93.33(19) . .
C3 S3 C5 93.48(19) . .
C7 S5 C6 93.27(19) . .
C3 S1 C1' 105.5(8) . .
C3 S1 C1 93.3(7) . .
C1' S1 C1 18.3(8) . .
C4 S2 C2' 96.8(7) . .
C4 S2 C2 104.0(7) . .
C2' S2 C2 19.3(6) . .
C7 S6 C6 93.53(19) . 7_565
C6 C5 S4 123.1(4) . .
C6 C5 S3 123.1(4) . .
S4 C5 S3 113.8(2) . .
C3 C4 S2 124.8(3) . .
C3 C4 S4 117.8(3) . .
S2 C4 S4 117.1(3) . .
C7 C7 S6 118.5(5) 7_565 .
C7 C7 S5 118.2(5) 7_565 .
S6 C7 S5 123.3(2) . .
C4 C3 S1 124.7(3) . .
C4 C3 S3 117.1(3) . .
S1 C3 S3 117.7(2) . .
C5 C6 S6 122.3(3) . 7_565
C5 C6 S5 121.9(3) . .
S6 C6 S5 115.7(2) 7_565 .
C2 C1 S1 114.1(16) . .
C2 C1 H1A 108.7 . .
S1 C1 H1A 108.7 . .
C2 C1 H1B 108.7 . .
S1 C1 H1B 108.7 . .
H1A C1 H1B 107.6 . .
C1 C2 S2 115.9(16) . .
C1 C2 H2A 108.3 . .
S2 C2 H2A 108.3 . .
C1 C2 H2B 108.3 . .
S2 C2 H2B 108.3 . .
H2A C2 H2B 107.4 . .
C2' C1' S1 117.2(15) . .
C2' C1' H1'1 108.0 . .
S1 C1' H1'1 108.0 . .
C2' C1' H1'2 108.0 . .
S1 C1' H1'2 108.0 . .
H1'1 C1' H1'2 107.2 . .
C1' C2' S2 113.9(18) . .
C1' C2' H2'1 108.8 . .
S2 C2' H2'1 108.8 . .
C1' C2' H2'2 108.8 . .
S2 C2' H2'2 108.8 . .
H2'1 C2' H2'2 107.7 . .

loop_
_geom_bond_atom_site_label_1
_geom_bond_atom_site_label_2
_geom_bond_distance
_geom_bond_site_symmetry_2
S4 C5 1.758(4) .
S4 C4 1.763(4) .
S3 C3 1.763(4) .
S3 C5 1.764(4) .
S5 C7 1.749(4) .
S5 C6 1.764(4) .
S1 C3 1.745(4) .
S1 C1' 1.78(3) .
S1 C1 1.83(2) .
S2 C4 1.745(4) .
S2 C2' 1.76(2) .
S2 C2 1.840(18) .
S6 C7 1.740(4) .
S6 C6 1.760(4) 7_565
C5 C6 1.343(5) .
C4 C3 1.327(6) .
C7 C7 1.328(8) 7_565
C6 S6 1.760(4) 7_565
C1 C2 1.42(3) .
C1 H1A 0.9700 .
C1 H1B 0.9700 .
C2 H2A 0.9700 .
C2 H2B 0.9700 .
C1' C2' 1.60(4) .
C1' H1'1 0.9700 .
C1' H1'2 0.9700 .
C2' H2'1 0.9700 .
C2' H2'2 0.9700 .
